data_4023563
loop_
_publ_author_name
'Chuanfa Ni'
'Laijun Zhang'
'Jinbo Hu'

_publ_section_title
;
 Nucleophilic Fluoroalkylation of \a,\b-Enones, Arynes, and
 Alkynes with Fluorinated Sulfones: Probing the Hard/Soft
 Nature of Fluorinated Carbanions
;
_journal_name_full 'Journal of Organic Chemistry'
_journal_page_first 5699
_journal_page_last 5713
_journal_paper_doi 10.1021/jo702479z
_journal_volume 73
_journal_year 2008
_chemical_formula_sum 'C28 H21 F O5 S2'
_chemical_formula_weight 520.57
_chemical_name_systematic
; 
 ? 
;
_space_group_IT_number 15
_symmetry_cell_setting monoclinic
_symmetry_space_group_name_Hall '-C 2yc'
_symmetry_space_group_name_H-M 'C 1 2/c 1'
_atom_sites_solution_hydrogens geom
_atom_sites_solution_primary direct
_atom_sites_solution_secondary difmap
_audit_creation_method SHELXL-97
_cell_angle_alpha 90.00
_cell_angle_beta 104.2470(10)
_cell_angle_gamma 90.00
_cell_formula_units_Z 8
_cell_length_a 16.2012(12)
_cell_length_b 16.2809(12)
_cell_length_c 19.4320(14)
_cell_measurement_reflns_used 4250
_cell_measurement_temperature 293(2)
_cell_measurement_theta_max 51.767
_cell_measurement_theta_min 5.004
_cell_volume 4967.9(6)
_computing_cell_refinement 'Bruker SMART'
_computing_data_collection 'Bruker SMART'
_computing_data_reduction 'Bruker SHELXTL'
_computing_molecular_graphics 'Bruker SHELXTL'
_computing_publication_material 'Bruker SHELXTL'
_computing_structure_refinement 'SHELXL-97 (Sheldrick, 1997)'
_computing_structure_solution 'SHELXS-97 (Sheldrick, 1990)'
_diffrn_ambient_temperature 293(2)
_diffrn_measured_fraction_theta_full 0.995
_diffrn_measured_fraction_theta_max 0.995
_diffrn_measurement_device_type 'CCD area detector'
_diffrn_measurement_method 'phi and omega scans'
_diffrn_radiation_monochromator graphite
_diffrn_radiation_source 'fine-focus sealed tube'
_diffrn_radiation_type MoK\a
_diffrn_radiation_wavelength 0.71073
_diffrn_reflns_av_R_equivalents 0.0535
_diffrn_reflns_av_sigmaI/netI 0.0502
_diffrn_reflns_limit_h_max 20
_diffrn_reflns_limit_h_min -14
_diffrn_reflns_limit_k_max 20
_diffrn_reflns_limit_k_min -16
_diffrn_reflns_limit_l_max 24
_diffrn_reflns_limit_l_min -24
_diffrn_reflns_number 14528
_diffrn_reflns_theta_full 27.00
_diffrn_reflns_theta_max 27.00
_diffrn_reflns_theta_min 1.80
_exptl_absorpt_coefficient_mu 0.260
_exptl_absorpt_correction_T_max 1.00000
_exptl_absorpt_correction_T_min 0.85059
_exptl_absorpt_correction_type empirical
_exptl_crystal_colour colorless
_exptl_crystal_density_diffrn 1.392
_exptl_crystal_density_method 'not measured'
_exptl_crystal_description prismatic
_exptl_crystal_F_000 2160
_exptl_crystal_size_max 0.476
_exptl_crystal_size_mid 0.245
_exptl_crystal_size_min 0.198
_refine_diff_density_max 0.686
_refine_diff_density_min -0.200
_refine_diff_density_rms 0.054
_refine_ls_extinction_method none
_refine_ls_goodness_of_fit_ref 0.999
_refine_ls_hydrogen_treatment constr
_refine_ls_matrix_type full
_refine_ls_number_parameters 325
_refine_ls_number_reflns 5412
_refine_ls_number_restraints 0
_refine_ls_restrained_S_all 0.999
_refine_ls_R_factor_all 0.0663
_refine_ls_R_factor_gt 0.0496
_refine_ls_shift/su_max 0.001
_refine_ls_shift/su_mean 0.000
_refine_ls_structure_factor_coef Fsqd
_refine_ls_weighting_details 'calc w=1/[\s^2^(Fo^2^)+(0.0747P)^2^+0.0000P] where P=(Fo^2^+2Fc^2^)/3'
_refine_ls_weighting_scheme calc
_refine_ls_wR_factor_gt 0.1260
_refine_ls_wR_factor_ref 0.1351
_reflns_number_gt 4099
_reflns_number_total 5412
_reflns_threshold_expression >2sigma(I)
_cod_data_source_file jo702479z-File004.cif
_cod_data_source_block cd2736
_cod_depositor_comments
;
The following automatic conversions were performed:
'_symmetry_cell_setting' value 'Monoclinic' changed to 'monoclinic'
according to '/home/saulius/struct/CIF-dictionaries/cif_core.dic'
dictionary named 'cif_core.dic' version 2.4.1 from 2010-06-29.

Automatic conversion script
Id: cif_fix_enum 1527 2010-12-29 10:47:43Z saulius 
;
_cod_original_sg_symbol_H-M 'C 2/c'
_cod_database_code 4023563

loop_
_symmetry_equiv_pos_as_xyz
'x, y, z'
'-x, y, -z+1/2'
'x+1/2, y+1/2, z'
'-x+1/2, y+1/2, -z+1/2'
'-x, -y, -z'
'x, -y, z-1/2'
'-x+1/2, -y+1/2, -z'
'x+1/2, -y+1/2, z-1/2'

loop_
_atom_site_label
_atom_site_type_symbol
_atom_site_fract_x
_atom_site_fract_y
_atom_site_fract_z
_atom_site_U_iso_or_equiv
_atom_site_adp_type
_atom_site_occupancy
_atom_site_symmetry_multiplicity
_atom_site_calc_flag
_atom_site_refinement_flags
_atom_site_disorder_assembly
_atom_site_disorder_group
S1 S 0.58453(3) 0.15107(3) 0.52546(3) 0.04188(16) Uani 1 1 d . . .
S2 S 0.44545(4) 0.23851(3) 0.58425(3) 0.04768(17) Uani 1 1 d . . .
F1 F 0.51486(8) 0.29058(6) 0.48535(6) 0.0463(3) Uani 1 1 d . . .
O1 O 0.30368(11) 0.06705(10) 0.34464(8) 0.0580(4) Uani 1 1 d . . .
O2 O 0.56142(10) 0.07412(9) 0.55030(8) 0.0525(4) Uani 1 1 d . . .
O3 O 0.64911(10) 0.19993(10) 0.56949(8) 0.0585(4) Uani 1 1 d . . .
O4 O 0.36625(10) 0.27802(11) 0.55467(8) 0.0635(5) Uani 1 1 d . . .
O5 O 0.44737(13) 0.16363(10) 0.62225(9) 0.0686(5) Uani 1 1 d . . .
C1 C 0.31068(13) 0.06829(11) 0.40801(11) 0.0395(5) Uani 1 1 d . . .
C2 C 0.38316(13) 0.11001(12) 0.45734(10) 0.0405(5) Uani 1 1 d . . .
H2 H 0.4085 0.0825 0.4992 0.049 Uiso 1 1 calc R . .
C3 C 0.41525(12) 0.18302(12) 0.44734(10) 0.0377(4) Uani 1 1 d . . .
C4 C 0.48803(12) 0.21652(11) 0.50478(10) 0.0374(4) Uani 1 1 d . . .
C5 C 0.24972(12) 0.02555(11) 0.44133(10) 0.0366(4) Uani 1 1 d . . .
C6 C 0.24208(15) 0.04636(14) 0.50814(12) 0.0519(6) Uani 1 1 d . . .
H6 H 0.2759 0.0880 0.5332 0.062 Uiso 1 1 calc R . .
C7 C 0.1852(2) 0.00636(17) 0.53810(14) 0.0725(8) Uani 1 1 d . . .
H7 H 0.1805 0.0210 0.5832 0.087 Uiso 1 1 calc R . .
C8 C 0.13513(19) -0.05526(16) 0.50177(15) 0.0721(8) Uani 1 1 d . . .
H8 H 0.0966 -0.0825 0.5222 0.087 Uiso 1 1 calc R . .
C9 C 0.14218(17) -0.07638(14) 0.43561(13) 0.0599(7) Uani 1 1 d . . .
H9 H 0.1086 -0.1184 0.4110 0.072 Uiso 1 1 calc R . .
C10 C 0.19845(14) -0.03612(12) 0.40499(11) 0.0466(5) Uani 1 1 d . . .
H10 H 0.2021 -0.0504 0.3595 0.056 Uiso 1 1 calc R . .
C11 C 0.37751(13) 0.23943(11) 0.38730(10) 0.0397(5) Uani 1 1 d . . .
C12 C 0.29734(15) 0.27111(13) 0.38236(11) 0.0484(5) Uani 1 1 d . . .
H12 H 0.2679 0.2563 0.4159 0.058 Uiso 1 1 calc R . .
C13 C 0.26024(18) 0.32420(15) 0.32859(12) 0.0617(7) Uani 1 1 d . . .
H13 H 0.2062 0.3452 0.3260 0.074 Uiso 1 1 calc R . .
C14 C 0.3029(2) 0.34591(16) 0.27929(14) 0.0725(8) Uani 1 1 d . . .
H14 H 0.2777 0.3815 0.2427 0.087 Uiso 1 1 calc R . .
C15 C 0.3828(2) 0.31553(18) 0.28319(13) 0.0742(8) Uani 1 1 d . . .
H15 H 0.4119 0.3306 0.2494 0.089 Uiso 1 1 calc R . .
C16 C 0.42028(17) 0.26232(15) 0.33760(13) 0.0601(6) Uani 1 1 d . . .
H16 H 0.4747 0.2420 0.3404 0.072 Uiso 1 1 calc R . .
C17 C 0.60753(13) 0.13668(12) 0.44297(10) 0.0413(5) Uani 1 1 d . . .
C18 C 0.57042(15) 0.07083(14) 0.40108(12) 0.0521(6) Uani 1 1 d . . .
H18 H 0.5325 0.0360 0.4156 0.063 Uiso 1 1 calc R . .
C19 C 0.59169(18) 0.05880(18) 0.33712(13) 0.0688(7) Uani 1 1 d . . .
H19 H 0.5683 0.0150 0.3081 0.083 Uiso 1 1 calc R . .
C20 C 0.6476(2) 0.1116(2) 0.31623(14) 0.0791(9) Uani 1 1 d . . .
H20 H 0.6606 0.1038 0.2727 0.095 Uiso 1 1 calc R . .
C21 C 0.68413(18) 0.17549(19) 0.35883(14) 0.0717(7) Uani 1 1 d . . .
H21 H 0.7227 0.2098 0.3446 0.086 Uiso 1 1 calc R . .
C22 C 0.66402(15) 0.18889(15) 0.42210(12) 0.0538(6) Uani 1 1 d . . .
H22 H 0.6881 0.2327 0.4508 0.065 Uiso 1 1 calc R . .
C23 C 0.51418(13) 0.31041(13) 0.63562(10) 0.0440(5) Uani 1 1 d . . .
C24 C 0.49708(16) 0.39198(14) 0.62239(12) 0.0547(6) Uani 1 1 d . . .
H24 H 0.4512 0.4085 0.5861 0.066 Uiso 1 1 calc R . .
C25 C 0.54979(19) 0.44962(17) 0.66443(15) 0.0702(8) Uani 1 1 d . . .
H25 H 0.5401 0.5054 0.6559 0.084 Uiso 1 1 calc R . .
C26 C 0.61531(19) 0.4242(2) 0.71789(15) 0.0754(8) Uani 1 1 d . . .
H26 H 0.6501 0.4631 0.7460 0.090 Uiso 1 1 calc R . .
C27 C 0.63125(19) 0.34311(19) 0.73134(14) 0.0733(8) Uani 1 1 d . . .
H27 H 0.6764 0.3271 0.7685 0.088 Uiso 1 1 calc R . .
C28 C 0.58065(17) 0.28443(16) 0.69011(12) 0.0611(6) Uani 1 1 d . . .
H28 H 0.5911 0.2288 0.6989 0.073 Uiso 1 1 calc R . .

loop_
_atom_site_aniso_label
_atom_site_aniso_U_11
_atom_site_aniso_U_22
_atom_site_aniso_U_33
_atom_site_aniso_U_23
_atom_site_aniso_U_13
_atom_site_aniso_U_12
S1 0.0345(3) 0.0456(3) 0.0446(3) -0.0021(2) 0.0078(2) -0.0066(2)
S2 0.0441(3) 0.0551(3) 0.0480(3) -0.0068(2) 0.0192(2) -0.0139(2)
F1 0.0492(7) 0.0370(6) 0.0553(7) 0.0000(5) 0.0181(6) -0.0151(5)
O1 0.0622(11) 0.0686(11) 0.0416(8) 0.0028(7) 0.0099(8) -0.0193(8)
O2 0.0498(9) 0.0504(9) 0.0567(9) 0.0123(7) 0.0118(8) 0.0001(7)
O3 0.0389(9) 0.0722(11) 0.0605(9) -0.0184(8) 0.0048(7) -0.0115(7)
O4 0.0356(9) 0.0901(12) 0.0657(10) -0.0208(9) 0.0143(8) -0.0054(8)
O5 0.0915(14) 0.0644(11) 0.0594(10) 0.0011(8) 0.0367(10) -0.0238(9)
C1 0.0403(11) 0.0343(10) 0.0417(11) 0.0039(8) 0.0060(9) -0.0037(8)
C2 0.0364(11) 0.0397(11) 0.0438(11) 0.0078(9) 0.0067(9) -0.0052(8)
C3 0.0352(11) 0.0391(10) 0.0404(10) -0.0013(8) 0.0121(8) -0.0057(8)
C4 0.0361(11) 0.0346(10) 0.0429(10) 0.0016(8) 0.0124(9) -0.0092(8)
C5 0.0346(10) 0.0310(9) 0.0425(10) 0.0019(8) 0.0063(8) -0.0037(8)
C6 0.0546(14) 0.0501(13) 0.0531(13) -0.0104(10) 0.0172(11) -0.0191(10)
C7 0.085(2) 0.0799(18) 0.0621(15) -0.0176(14) 0.0368(15) -0.0320(16)
C8 0.079(2) 0.0645(16) 0.0845(19) -0.0074(14) 0.0422(16) -0.0329(14)
C9 0.0630(16) 0.0438(12) 0.0730(16) -0.0106(11) 0.0171(13) -0.0240(11)
C10 0.0505(13) 0.0397(11) 0.0492(12) -0.0063(9) 0.0113(10) -0.0098(9)
C11 0.0460(12) 0.0345(10) 0.0395(10) 0.0009(8) 0.0118(9) -0.0081(8)
C12 0.0494(13) 0.0493(12) 0.0477(12) 0.0058(10) 0.0143(10) -0.0004(10)
C13 0.0679(17) 0.0546(14) 0.0584(14) 0.0063(12) 0.0074(13) 0.0089(12)
C14 0.091(2) 0.0606(16) 0.0604(16) 0.0190(12) 0.0082(16) -0.0013(15)
C15 0.091(2) 0.0808(19) 0.0563(15) 0.0239(14) 0.0292(15) -0.0135(16)
C16 0.0618(16) 0.0661(15) 0.0582(14) 0.0109(12) 0.0258(12) -0.0040(12)
C17 0.0350(11) 0.0431(11) 0.0446(11) -0.0004(9) 0.0076(9) -0.0006(8)
C18 0.0484(14) 0.0524(13) 0.0538(13) -0.0017(10) 0.0092(11) -0.0021(10)
C19 0.0690(19) 0.0796(18) 0.0556(15) -0.0183(13) 0.0111(14) 0.0004(14)
C20 0.075(2) 0.115(3) 0.0528(15) -0.0006(16) 0.0249(15) 0.0053(18)
C21 0.0638(18) 0.091(2) 0.0681(16) 0.0052(15) 0.0311(14) -0.0099(15)
C22 0.0431(13) 0.0595(14) 0.0602(14) 0.0020(11) 0.0155(11) -0.0062(10)
C23 0.0410(12) 0.0530(13) 0.0402(11) -0.0078(9) 0.0144(9) -0.0061(9)
C24 0.0542(15) 0.0578(14) 0.0508(12) -0.0078(11) 0.0107(11) 0.0003(11)
C25 0.080(2) 0.0558(15) 0.0747(17) -0.0194(13) 0.0192(16) -0.0076(13)
C26 0.0642(19) 0.088(2) 0.0690(17) -0.0340(15) 0.0072(15) -0.0149(15)
C27 0.0661(19) 0.093(2) 0.0529(15) -0.0135(14) -0.0010(13) -0.0011(15)
C28 0.0638(17) 0.0673(16) 0.0490(13) -0.0034(11) 0.0077(12) 0.0019(12)

loop_
_atom_type_symbol
_atom_type_description
_atom_type_scat_dispersion_real
_atom_type_scat_dispersion_imag
_atom_type_scat_source
C C 0.0033 0.0016 'International Tables Vol C Tables 4.2.6.8 and 6.1.1.4'
H H 0.0000 0.0000 'International Tables Vol C Tables 4.2.6.8 and 6.1.1.4'
O O 0.0106 0.0060 'International Tables Vol C Tables 4.2.6.8 and 6.1.1.4'
F F 0.0171 0.0103 'International Tables Vol C Tables 4.2.6.8 and 6.1.1.4'
S S 0.1246 0.1234 'International Tables Vol C Tables 4.2.6.8 and 6.1.1.4'

loop_
_geom_angle_atom_site_label_1
_geom_angle_atom_site_label_2
_geom_angle_atom_site_label_3
_geom_angle
_geom_angle_site_symmetry_1
_geom_angle_site_symmetry_3
_geom_angle_publ_flag
O3 S1 O2 120.26(10) . . ?
O3 S1 C17 109.62(10) . . ?
O2 S1 C17 109.01(9) . . ?
O3 S1 C4 105.41(9) . . ?
O2 S1 C4 107.52(9) . . ?
C17 S1 C4 103.71(9) . . ?
O5 S2 O4 119.97(12) . . ?
O5 S2 C23 110.37(10) . . ?
O4 S2 C23 108.17(10) . . ?
O5 S2 C4 107.38(10) . . ?
O4 S2 C4 103.38(9) . . ?
C23 S2 C4 106.63(9) . . ?
O1 C1 C5 122.15(18) . . ?
O1 C1 C2 121.76(19) . . ?
C5 C1 C2 116.05(17) . . ?
C3 C2 C1 126.13(18) . . ?
C3 C2 H2 116.9 . . ?
C1 C2 H2 116.9 . . ?
C2 C3 C11 124.35(18) . . ?
C2 C3 C4 118.44(17) . . ?
C11 C3 C4 116.75(16) . . ?
F1 C4 C3 110.96(15) . . ?
F1 C4 S1 104.99(13) . . ?
C3 C4 S1 114.57(13) . . ?
F1 C4 S2 105.42(12) . . ?
C3 C4 S2 107.39(13) . . ?
S1 C4 S2 113.15(10) . . ?
C6 C5 C10 118.60(19) . . ?
C6 C5 C1 121.41(18) . . ?
C10 C5 C1 119.99(18) . . ?
C7 C6 C5 120.7(2) . . ?
C7 C6 H6 119.7 . . ?
C5 C6 H6 119.7 . . ?
C6 C7 C8 120.2(2) . . ?
C6 C7 H7 119.9 . . ?
C8 C7 H7 119.9 . . ?
C9 C8 C7 119.6(2) . . ?
C9 C8 H8 120.2 . . ?
C7 C8 H8 120.2 . . ?
C8 C9 C10 120.5(2) . . ?
C8 C9 H9 119.7 . . ?
C10 C9 H9 119.7 . . ?
C9 C10 C5 120.4(2) . . ?
C9 C10 H10 119.8 . . ?
C5 C10 H10 119.8 . . ?
C16 C11 C12 118.7(2) . . ?
C16 C11 C3 122.5(2) . . ?
C12 C11 C3 118.84(19) . . ?
C13 C12 C11 121.1(2) . . ?
C13 C12 H12 119.5 . . ?
C11 C12 H12 119.5 . . ?
C14 C13 C12 119.8(3) . . ?
C14 C13 H13 120.1 . . ?
C12 C13 H13 120.1 . . ?
C13 C14 C15 120.3(2) . . ?
C13 C14 H14 119.8 . . ?
C15 C14 H14 119.8 . . ?
C14 C15 C16 119.9(3) . . ?
C14 C15 H15 120.1 . . ?
C16 C15 H15 120.1 . . ?
C11 C16 C15 120.3(3) . . ?
C11 C16 H16 119.8 . . ?
C15 C16 H16 119.8 . . ?
C22 C17 C18 121.7(2) . . ?
C22 C17 S1 119.52(16) . . ?
C18 C17 S1 118.76(17) . . ?
C19 C18 C17 117.9(2) . . ?
C19 C18 H18 121.1 . . ?
C17 C18 H18 121.1 . . ?
C20 C19 C18 120.2(3) . . ?
C20 C19 H19 119.9 . . ?
C18 C19 H19 119.9 . . ?
C21 C20 C19 120.8(3) . . ?
C21 C20 H20 119.6 . . ?
C19 C20 H20 119.6 . . ?
C22 C21 C20 120.1(3) . . ?
C22 C21 H21 119.9 . . ?
C20 C21 H21 119.9 . . ?
C21 C22 C17 119.2(2) . . ?
C21 C22 H22 120.4 . . ?
C17 C22 H22 120.4 . . ?
C24 C23 C28 121.7(2) . . ?
C24 C23 S2 118.13(17) . . ?
C28 C23 S2 120.03(18) . . ?
C23 C24 C25 118.6(2) . . ?
C23 C24 H24 120.7 . . ?
C25 C24 H24 120.7 . . ?
C26 C25 C24 119.8(3) . . ?
C26 C25 H25 120.1 . . ?
C24 C25 H25 120.1 . . ?
C25 C26 C27 121.4(2) . . ?
C25 C26 H26 119.3 . . ?
C27 C26 H26 119.3 . . ?
C26 C27 C28 120.2(3) . . ?
C26 C27 H27 119.9 . . ?
C28 C27 H27 119.9 . . ?
C23 C28 C27 118.3(2) . . ?
C23 C28 H28 120.9 . . ?
C27 C28 H28 120.9 . . ?

loop_
_geom_bond_atom_site_label_1
_geom_bond_atom_site_label_2
_geom_bond_distance
_geom_bond_site_symmetry_2
_geom_bond_publ_flag
S1 O3 1.4208(15) . ?
S1 O2 1.4255(15) . ?
S1 C17 1.749(2) . ?
S1 C4 1.853(2) . ?
S2 O5 1.4215(16) . ?
S2 O4 1.4239(17) . ?
S2 C23 1.749(2) . ?
S2 C4 1.874(2) . ?
F1 C4 1.366(2) . ?
O1 C1 1.209(2) . ?
C1 C5 1.481(3) . ?
C1 C2 1.485(3) . ?
C2 C3 1.331(3) . ?
C2 H2 0.9300 . ?
C3 C11 1.493(3) . ?
C3 C4 1.512(3) . ?
C5 C6 1.376(3) . ?
C5 C10 1.381(3) . ?
C6 C7 1.370(3) . ?
C6 H6 0.9300 . ?
C7 C8 1.371(3) . ?
C7 H7 0.9300 . ?
C8 C9 1.362(3) . ?
C8 H8 0.9300 . ?
C9 C10 1.372(3) . ?
C9 H9 0.9300 . ?
C10 H10 0.9300 . ?
C11 C16 1.372(3) . ?
C11 C12 1.379(3) . ?
C12 C13 1.375(3) . ?
C12 H12 0.9300 . ?
C13 C14 1.359(4) . ?
C13 H13 0.9300 . ?
C14 C15 1.371(4) . ?
C14 H14 0.9300 . ?
C15 C16 1.386(3) . ?
C15 H15 0.9300 . ?
C16 H16 0.9300 . ?
C17 C22 1.381(3) . ?
C17 C18 1.390(3) . ?
C18 C19 1.383(3) . ?
C18 H18 0.9300 . ?
C19 C20 1.380(4) . ?
C19 H19 0.9300 . ?
C20 C21 1.370(4) . ?
C20 H20 0.9300 . ?
C21 C22 1.365(3) . ?
C21 H21 0.9300 . ?
C22 H22 0.9300 . ?
C23 C24 1.368(3) . ?
C23 C28 1.378(3) . ?
C24 C25 1.391(3) . ?
C24 H24 0.9300 . ?
C25 C26 1.354(4) . ?
C25 H25 0.9300 . ?
C26 C27 1.358(4) . ?
C26 H26 0.9300 . ?
C27 C28 1.380(3) . ?
C27 H27 0.9300 . ?
C28 H28 0.9300 . ?

loop_
_geom_hbond_atom_site_label_D
_geom_hbond_atom_site_label_H
_geom_hbond_atom_site_label_A
_geom_hbond_distance_DH
_geom_hbond_distance_HA
_geom_hbond_distance_DA
_geom_hbond_angle_DHA
_geom_hbond_site_symmetry_A
C9 H9 F1 0.93 2.77 3.296(3) 116.9 3_445
C8 H8 F1 0.93 2.46 3.145(3) 130.2 3_445

loop_
_geom_torsion_atom_site_label_1
_geom_torsion_atom_site_label_2
_geom_torsion_atom_site_label_3
_geom_torsion_atom_site_label_4
_geom_torsion
_geom_torsion_site_symmetry_1
_geom_torsion_site_symmetry_2
_geom_torsion_site_symmetry_3
_geom_torsion_site_symmetry_4
_geom_torsion_publ_flag
O1 C1 C2 C3 43.0(3) . . . . ?
C5 C1 C2 C3 -139.4(2) . . . . ?
C1 C2 C3 C11 6.5(3) . . . . ?
C1 C2 C3 C4 178.40(19) . . . . ?
C2 C3 C4 F1 178.31(18) . . . . ?
C11 C3 C4 F1 -9.1(2) . . . . ?
C2 C3 C4 S1 59.6(2) . . . . ?
C11 C3 C4 S1 -127.82(16) . . . . ?
C2 C3 C4 S2 -67.0(2) . . . . ?
C11 C3 C4 S2 105.58(17) . . . . ?
O3 S1 C4 F1 47.12(14) . . . . ?
O2 S1 C4 F1 176.55(11) . . . . ?
C17 S1 C4 F1 -68.07(13) . . . . ?
O3 S1 C4 C3 169.11(14) . . . . ?
O2 S1 C4 C3 -61.46(16) . . . . ?
C17 S1 C4 C3 53.91(15) . . . . ?
O3 S1 C4 S2 -67.32(12) . . . . ?
O2 S1 C4 S2 62.11(12) . . . . ?
C17 S1 C4 S2 177.48(10) . . . . ?
O5 S2 C4 F1 -158.04(13) . . . . ?
O4 S2 C4 F1 74.19(14) . . . . ?
C23 S2 C4 F1 -39.74(15) . . . . ?
O5 S2 C4 C3 83.59(15) . . . . ?
O4 S2 C4 C3 -44.19(15) . . . . ?
C23 S2 C4 C3 -158.11(13) . . . . ?
O5 S2 C4 S1 -43.85(13) . . . . ?
O4 S2 C4 S1 -171.62(10) . . . . ?
C23 S2 C4 S1 74.45(12) . . . . ?
O1 C1 C5 C6 -160.2(2) . . . . ?
C2 C1 C5 C6 22.2(3) . . . . ?
O1 C1 C5 C10 19.2(3) . . . . ?
C2 C1 C5 C10 -158.40(19) . . . . ?
C10 C5 C6 C7 0.4(4) . . . . ?
C1 C5 C6 C7 179.8(2) . . . . ?
C5 C6 C7 C8 0.2(5) . . . . ?
C6 C7 C8 C9 -0.1(5) . . . . ?
C7 C8 C9 C10 -0.5(4) . . . . ?
C8 C9 C10 C5 1.0(4) . . . . ?
C6 C5 C10 C9 -1.0(3) . . . . ?
C1 C5 C10 C9 179.6(2) . . . . ?
C2 C3 C11 C16 -117.9(3) . . . . ?
C4 C3 C11 C16 70.0(3) . . . . ?
C2 C3 C11 C12 63.5(3) . . . . ?
C4 C3 C11 C12 -108.6(2) . . . . ?
C16 C11 C12 C13 0.4(3) . . . . ?
C3 C11 C12 C13 179.1(2) . . . . ?
C11 C12 C13 C14 0.1(4) . . . . ?
C12 C13 C14 C15 -0.4(4) . . . . ?
C13 C14 C15 C16 0.1(4) . . . . ?
C12 C11 C16 C15 -0.7(3) . . . . ?
C3 C11 C16 C15 -179.4(2) . . . . ?
C14 C15 C16 C11 0.5(4) . . . . ?
O3 S1 C17 C22 -18.8(2) . . . . ?
O2 S1 C17 C22 -152.27(17) . . . . ?
C4 S1 C17 C22 93.41(19) . . . . ?
O3 S1 C17 C18 159.03(17) . . . . ?
O2 S1 C17 C18 25.5(2) . . . . ?
C4 S1 C17 C18 -88.80(18) . . . . ?
C22 C17 C18 C19 -0.1(3) . . . . ?
S1 C17 C18 C19 -177.80(18) . . . . ?
C17 C18 C19 C20 -0.5(4) . . . . ?
C18 C19 C20 C21 1.4(5) . . . . ?
C19 C20 C21 C22 -1.6(5) . . . . ?
C20 C21 C22 C17 1.0(4) . . . . ?
C18 C17 C22 C21 -0.1(4) . . . . ?
S1 C17 C22 C21 177.58(19) . . . . ?
O5 S2 C23 C24 -154.07(18) . . . . ?
O4 S2 C23 C24 -21.0(2) . . . . ?
C4 S2 C23 C24 89.60(19) . . . . ?
O5 S2 C23 C28 22.5(2) . . . . ?
O4 S2 C23 C28 155.59(19) . . . . ?
C4 S2 C23 C28 -93.79(19) . . . . ?
C28 C23 C24 C25 1.4(4) . . . . ?
S2 C23 C24 C25 177.99(19) . . . . ?
C23 C24 C25 C26 -1.2(4) . . . . ?
C24 C25 C26 C27 0.4(5) . . . . ?
C25 C26 C27 C28 0.3(5) . . . . ?
C24 C23 C28 C27 -0.8(4) . . . . ?
S2 C23 C28 C27 -177.3(2) . . . . ?
C26 C27 C28 C23 -0.1(4) . . . . ?

loop_
_cod_related_entry_id
_cod_related_entry_database
_cod_related_entry_code
1 ChemSpider 30658705
